data_7214541
loop_
_publ_author_name
'Banerjee, Subhabrata'
'Dastidar, Parthasarathi'

_publ_section_title
;
 Studying fluorous interactions in a series of coordination compounds
 derived from mono-pyridyl ligands equipped with hydrogen bonding
 functionality: exploiting anion&#x22EF;\pF interaction in separating
 ClO4&#x2212; anion from a competing mixture of anions
;
_journal_issue 45
_journal_name_full CrystEngComm
_journal_page_first 9415
_journal_paper_doi 10.1039/c3ce40359a
_journal_volume 15
_journal_year 2013
_chemical_formula_sum 'C24 H10 Cl2 Cu F10 N4 O2'
_chemical_formula_weight 710.80
_chemical_name_systematic
;
?
;
_space_group_IT_number 14
_symmetry_cell_setting monoclinic
_symmetry_space_group_name_Hall '-P 2ybc'
_symmetry_space_group_name_H-M 'P 1 21/c 1'
_atom_sites_solution_hydrogens geom
_atom_sites_solution_primary direct
_atom_sites_solution_secondary difmap
_audit_creation_method SHELXL-97
_cell_angle_alpha 90.00
_cell_angle_beta 100.349(2)
_cell_angle_gamma 90.00
_cell_formula_units_Z 2
_cell_length_a 12.1671(9)
_cell_length_b 14.9959(12)
_cell_length_c 7.1861(5)
_cell_measurement_temperature 298(2)
_cell_volume 1289.82(17)
_computing_cell_refinement 'Bruker Apex II'
_computing_data_collection 'Bruker Apex II'
_computing_data_reduction SAINT
_computing_molecular_graphics 'Mercury 2.3'
_computing_publication_material 'Shelxl 97'
_computing_structure_refinement 'SHELXL-97 (Sheldrick, 2008)'
_computing_structure_solution 'SHELXS-97 (Sheldrick, 2008)'
_diffrn_ambient_temperature 298(2)
_diffrn_measured_fraction_theta_full 1.000
_diffrn_measured_fraction_theta_max 1.000
_diffrn_measurement_device_type 'Bruker Apex II'
_diffrn_measurement_method 'Omega scan'
_diffrn_radiation_monochromator graphite
_diffrn_radiation_source 'fine-focus sealed tube'
_diffrn_radiation_type MoK\a
_diffrn_radiation_wavelength 0.71073
_diffrn_reflns_av_R_equivalents 0.0592
_diffrn_reflns_av_sigmaI/netI 0.0362
_diffrn_reflns_limit_h_max 11
_diffrn_reflns_limit_h_min -11
_diffrn_reflns_limit_k_max 14
_diffrn_reflns_limit_k_min -14
_diffrn_reflns_limit_l_max 6
_diffrn_reflns_limit_l_min -6
_diffrn_reflns_number 7004
_diffrn_reflns_theta_full 19.57
_diffrn_reflns_theta_max 19.57
_diffrn_reflns_theta_min 1.70
_exptl_absorpt_coefficient_mu 1.159
_exptl_absorpt_correction_T_max 0.9028
_exptl_absorpt_correction_T_min 0.7845
_exptl_absorpt_correction_type multi-scan
_exptl_absorpt_process_details sadabs
_exptl_crystal_colour 'DEEP BLUE'
_exptl_crystal_density_diffrn 1.830
_exptl_crystal_density_method 'not measured'
_exptl_crystal_description NEEDLE
_exptl_crystal_F_000 702
_exptl_crystal_size_max 0.22
_exptl_crystal_size_mid 0.14
_exptl_crystal_size_min 0.09
_refine_diff_density_max 0.365
_refine_diff_density_min -0.354
_refine_diff_density_rms 0.062
_refine_ls_extinction_method none
_refine_ls_goodness_of_fit_ref 0.984
_refine_ls_hydrogen_treatment mixed
_refine_ls_matrix_type full
_refine_ls_number_parameters 193
_refine_ls_number_reflns 1135
_refine_ls_number_restraints 0
_refine_ls_restrained_S_all 0.984
_refine_ls_R_factor_all 0.0512
_refine_ls_R_factor_gt 0.0399
_refine_ls_shift/su_max 0.000
_refine_ls_shift/su_mean 0.000
_refine_ls_structure_factor_coef Fsqd
_refine_ls_weighting_details 'calc w=1/[\s^2^(Fo^2^)+(0.1000P)^2^+0.5000P] where P=(Fo^2^+2Fc^2^)/3'
_refine_ls_weighting_scheme calc
_refine_ls_wR_factor_gt 0.1169
_refine_ls_wR_factor_ref 0.1283
_reflns_number_gt 939
_reflns_number_total 1135
_reflns_threshold_expression >2sigma(I)
_cod_data_source_file c3ce40359a.txt
_cod_data_source_block ty
_cod_original_sg_symbol_H-M P2(1)/c
_cod_database_code 7214541

loop_
_symmetry_equiv_pos_as_xyz
'x, y, z'
'-x, y+1/2, -z+1/2'
'-x, -y, -z'
'x, -y-1/2, z-1/2'

loop_
_atom_site_label
_atom_site_type_symbol
_atom_site_fract_x
_atom_site_fract_y
_atom_site_fract_z
_atom_site_U_iso_or_equiv
_atom_site_adp_type
_atom_site_occupancy
_atom_site_symmetry_multiplicity
_atom_site_calc_flag
_atom_site_refinement_flags
Cu1 Cu 0.5000 1.0000 1.0000 0.0362(5) Uani 1 2 d S
Cl1 Cl 0.41286(16) 1.03592(11) 1.2420(2) 0.0580(7) Uani 1 1 d .
N1 N 0.4337(5) 0.8778(3) 0.9904(7) 0.0343(13) Uani 1 1 d .
C2 C 0.4960(5) 0.8043(5) 0.9839(8) 0.0401(17) Uani 1 1 d .
H2 H 0.5719 0.8113 0.9830 0.048 Uiso 1 1 calc R
C3 C 0.4534(6) 0.7191(4) 0.9786(8) 0.0395(16) Uani 1 1 d .
H3 H 0.5001 0.6702 0.9760 0.047 Uiso 1 1 calc R
C4 C 0.3409(6) 0.7072(4) 0.9771(8) 0.0333(16) Uani 1 1 d .
C5 C 0.2757(5) 0.7825(4) 0.9837(8) 0.0385(17) Uani 1 1 d .
H5 H 0.1996 0.7774 0.9848 0.046 Uiso 1 1 calc R
C6 C 0.3256(6) 0.8645(4) 0.9886(8) 0.0379(17) Uani 1 1 d .
H6 H 0.2805 0.9144 0.9908 0.045 Uiso 1 1 calc R
N7 N 0.2987(5) 0.6199(3) 0.9668(7) 0.0405(14) Uani 1 1 d .
H7 H 0.3438 0.5782 0.9472 0.049 Uiso 1 1 calc R
C8 C 0.1938(7) 0.5944(5) 0.9844(9) 0.0464(18) Uani 1 1 d .
O9 O 0.1230(4) 0.6437(3) 1.0185(9) 0.0800(18) Uani 1 1 d .
C10 C 0.1714(6) 0.4971(4) 0.9500(10) 0.0414(18) Uani 1 1 d .
C11 C 0.2307(6) 0.4313(5) 1.0510(11) 0.049(2) Uani 1 1 d .
C12 C 0.2072(7) 0.3449(6) 1.0214(14) 0.065(2) Uani 1 1 d .
C13 C 0.1233(11) 0.3197(5) 0.8853(19) 0.080(3) Uani 1 1 d .
C14 C 0.0623(8) 0.3827(9) 0.7786(12) 0.082(3) Uani 1 1 d .
C15 C 0.0850(7) 0.4704(6) 0.8120(12) 0.062(2) Uani 1 1 d .
F1 F 0.3158(4) 0.4516(3) 1.1931(7) 0.0807(14) Uani 1 1 d .
F5 F 0.0216(5) 0.5317(4) 0.7059(7) 0.1059(18) Uani 1 1 d .
F2A F 0.2812(8) 0.2837(6) 1.1694(16) 0.067(3) Uiso 0.49 1 d P
F2B F 0.2554(8) 0.2762(7) 1.0841(16) 0.068(3) Uiso 0.51 1 d P
F3A F 0.1205(8) 0.2227(6) 0.8894(14) 0.067(3) Uiso 0.47 1 d P
F3B F 0.0740(7) 0.2412(6) 0.8167(12) 0.065(2) Uiso 0.53 1 d P
F4A F -0.0431(8) 0.3750(6) 0.6293(11) 0.076(3) Uiso 0.55 1 d P
F4B F -0.0007(9) 0.3407(8) 0.6494(15) 0.072(3) Uiso 0.45 1 d P

loop_
_atom_site_aniso_label
_atom_site_aniso_U_11
_atom_site_aniso_U_22
_atom_site_aniso_U_33
_atom_site_aniso_U_23
_atom_site_aniso_U_13
_atom_site_aniso_U_12
Cu1 0.0438(8) 0.0276(8) 0.0390(8) 0.0009(5) 0.0124(5) -0.0029(5)
Cl1 0.0862(14) 0.0393(11) 0.0590(12) -0.0103(8) 0.0414(10) -0.0184(10)
N1 0.037(4) 0.026(3) 0.040(3) 0.001(2) 0.009(2) 0.005(3)
C2 0.036(4) 0.038(5) 0.049(4) 0.004(3) 0.016(3) -0.003(4)
C3 0.039(5) 0.035(5) 0.047(4) 0.003(3) 0.015(3) 0.003(3)
C4 0.045(5) 0.027(5) 0.028(4) 0.000(3) 0.008(3) -0.005(4)
C5 0.033(4) 0.037(5) 0.046(4) 0.003(3) 0.008(3) -0.002(4)
C6 0.043(5) 0.029(4) 0.041(4) 0.001(3) 0.007(3) 0.007(3)
N7 0.040(4) 0.029(4) 0.056(4) -0.006(3) 0.018(3) -0.004(3)
C8 0.043(5) 0.041(5) 0.056(4) -0.007(3) 0.012(4) -0.003(4)
O9 0.052(3) 0.044(3) 0.155(6) -0.016(3) 0.046(3) -0.004(3)
C10 0.041(4) 0.039(5) 0.048(5) -0.008(4) 0.016(4) -0.013(4)
C11 0.052(5) 0.025(5) 0.077(6) -0.011(4) 0.027(5) -0.016(4)
C12 0.054(6) 0.055(8) 0.094(7) 0.006(5) 0.030(5) 0.004(5)
C13 0.123(10) 0.026(5) 0.111(8) -0.032(6) 0.074(8) -0.039(6)
C14 0.083(7) 0.111(9) 0.051(6) -0.040(6) 0.009(5) -0.075(7)
C15 0.066(6) 0.067(6) 0.055(5) -0.005(5) 0.020(5) -0.023(5)
F1 0.061(3) 0.069(3) 0.104(4) 0.009(3) -0.006(3) -0.007(2)
F5 0.102(4) 0.123(4) 0.078(4) 0.023(3) -0.022(3) -0.027(3)

loop_
_atom_type_symbol
_atom_type_description
_atom_type_scat_dispersion_real
_atom_type_scat_dispersion_imag
_atom_type_scat_source
C C 0.0033 0.0016 'International Tables Vol C Tables 4.2.6.8 and 6.1.1.4'
H H 0.0000 0.0000 'International Tables Vol C Tables 4.2.6.8 and 6.1.1.4'
N N 0.0061 0.0033 'International Tables Vol C Tables 4.2.6.8 and 6.1.1.4'
O O 0.0106 0.0060 'International Tables Vol C Tables 4.2.6.8 and 6.1.1.4'
F F 0.0171 0.0103 'International Tables Vol C Tables 4.2.6.8 and 6.1.1.4'
Cl Cl 0.1484 0.1585 'International Tables Vol C Tables 4.2.6.8 and 6.1.1.4'
Cu Cu 0.3201 1.2651 'International Tables Vol C Tables 4.2.6.8 and 6.1.1.4'

loop_
_geom_angle_atom_site_label_1
_geom_angle_atom_site_label_2
_geom_angle_atom_site_label_3
_geom_angle
_geom_angle_site_symmetry_1
_geom_angle_site_symmetry_3
N1 Cu1 N1 180.000(1) . 3_677
N1 Cu1 Cl1 89.84(15) . 3_677
N1 Cu1 Cl1 90.16(15) 3_677 3_677
N1 Cu1 Cl1 90.17(15) . .
N1 Cu1 Cl1 89.83(15) 3_677 .
Cl1 Cu1 Cl1 180.00(8) 3_677 .
C6 N1 C2 116.1(5) . .
C6 N1 Cu1 122.1(4) . .
C2 N1 Cu1 121.8(4) . .
N1 C2 C3 123.4(6) . .
N1 C2 H2 118.3 . .
C3 C2 H2 118.3 . .
C2 C3 C4 119.3(6) . .
C2 C3 H3 120.3 . .
C4 C3 H3 120.3 . .
C3 C4 C5 117.9(6) . .
C3 C4 N7 118.4(6) . .
C5 C4 N7 123.7(6) . .
C6 C5 C4 118.6(6) . .
C6 C5 H5 120.7 . .
C4 C5 H5 120.7 . .
N1 C6 C5 124.7(6) . .
N1 C6 H6 117.6 . .
C5 C6 H6 117.6 . .
C8 N7 C4 126.8(5) . .
C8 N7 H7 116.6 . .
C4 N7 H7 116.6 . .
O9 C8 N7 124.6(6) . .
O9 C8 C10 121.4(7) . .
N7 C8 C10 113.9(6) . .
C11 C10 C15 116.2(7) . .
C11 C10 C8 123.9(7) . .
C15 C10 C8 119.9(7) . .
C12 C11 F1 116.8(8) . .
C12 C11 C10 122.9(8) . .
F1 C11 C10 120.3(6) . .
F2B C12 C13 106.4(11) . .
F2B C12 C11 132.9(11) . .
C13 C12 C11 120.3(8) . .
F2B C12 F2A 23.1(6) . .
C13 C12 F2A 127.1(10) . .
C11 C12 F2A 112.4(9) . .
C12 C13 C14 119.2(7) . .
C12 C13 F3B 137.2(13) . .
C14 C13 F3B 103.7(12) . .
C12 C13 F3A 106.6(12) . .
C14 C13 F3A 134.2(12) . .
F3B C13 F3A 30.6(4) . .
F4B C14 C13 105.5(13) . .
F4B C14 C15 133.8(13) . .
C13 C14 C15 120.2(8) . .
F4B C14 F4A 28.2(6) . .
C13 C14 F4A 130.9(11) . .
C15 C14 F4A 108.5(11) . .
F5 C15 C14 119.0(9) . .
F5 C15 C10 119.9(8) . .
C14 C15 C10 121.1(8) . .
F2B F2A C12 48.3(14) . .
F2A F2B C12 108.6(18) . .
F3B F3A C13 68.6(13) . .
F3A F3B C13 80.8(14) . .
F4B F4A C14 55.5(13) . .
F4A F4B C14 96.2(16) . .

loop_
_geom_bond_atom_site_label_1
_geom_bond_atom_site_label_2
_geom_bond_distance
_geom_bond_site_symmetry_2
Cu1 N1 1.998(5) .
Cu1 N1 1.998(5) 3_677
Cu1 Cl1 2.2584(16) 3_677
Cu1 Cl1 2.2584(16) .
N1 C6 1.329(8) .
N1 C2 1.344(8) .
C2 C3 1.376(9) .
C2 H2 0.9300 .
C3 C4 1.379(8) .
C3 H3 0.9300 .
C4 C5 1.386(8) .
C4 N7 1.403(8) .
C5 C6 1.369(8) .
C5 H5 0.9300 .
C6 H6 0.9300 .
N7 C8 1.360(8) .
N7 H7 0.8600 .
C8 O9 1.194(8) .
C8 C10 1.497(9) .
C10 C11 1.353(9) .
C10 C15 1.368(10) .
C11 C12 1.336(11) .
C11 F1 1.352(8) .
C12 F2B 1.230(11) .
C12 C13 1.336(12) .
C12 F2A 1.562(13) .
C13 C14 1.351(13) .
C13 F3B 1.373(12) .
C13 F3A 1.456(12) .
C14 F4B 1.262(12) .
C14 C15 1.356(12) .
C14 F4A 1.521(13) .
C15 F5 1.345(9) .
F2A F2B 0.647(12) .
F3A F3B 0.751(10) .
F4A F4B 0.724(11) .

loop_
_geom_hbond_atom_site_label_D
_geom_hbond_atom_site_label_H
_geom_hbond_atom_site_label_A
_geom_hbond_distance_DH
_geom_hbond_distance_HA
_geom_hbond_distance_DA
_geom_hbond_angle_DHA
_geom_hbond_site_symmetry_A
N7 H7 Cl1 0.86 2.50 3.287(5) 152.3 4_575
